data_7017513
loop_
_publ_author_name
'Patra, Malay'
'Merz, Klaus'
'Metzler-Nolte, Nils'

_publ_section_title
;
 Planar chiral (\h6-arene)Cr(CO)3 containing carboxylic acid derivatives:
 synthesis and use in the preparation of organometallic analogues of the
 antibiotic platensimycin.
;
_journal_issue 1
_journal_name_full 'Dalton transactions (Cambridge, England : 2003)'
_journal_page_first 112
_journal_page_last 117
_journal_paper_doi 10.1039/c1dt10918a
_journal_volume 41
_journal_year 2012
_chemical_formula_sum 'C17 H16 Cr N0 O6'
_chemical_formula_weight 368.30
_chemical_name_systematic
;
?
;
_space_group_IT_number 14
_symmetry_cell_setting monoclinic
_symmetry_space_group_name_Hall '-P 2ybc'
_symmetry_space_group_name_H-M 'P 1 21/c 1'
_atom_sites_solution_hydrogens geom
_atom_sites_solution_primary direct
_atom_sites_solution_secondary difmap
_audit_creation_method SHELXL-97
_cell_angle_alpha 90.00
_cell_angle_beta 100.22(2)
_cell_angle_gamma 90.00
_cell_formula_units_Z 4
_cell_length_a 8.523(19)
_cell_length_b 12.07(2)
_cell_length_c 15.87(3)
_cell_measurement_temperature 446(2)
_cell_volume 1607(5)
_computing_structure_refinement 'SHELXL-97 (Sheldrick, 1997)'
_computing_structure_solution 'SHELXS-97 (Sheldrick, 1990)'
_diffrn_ambient_temperature 446(2)
_diffrn_measured_fraction_theta_full 0.990
_diffrn_measured_fraction_theta_max 0.990
_diffrn_radiation_monochromator graphite
_diffrn_radiation_source 'fine-focus sealed tube'
_diffrn_radiation_type MoK\a
_diffrn_radiation_wavelength 0.71073
_diffrn_reflns_av_R_equivalents 0.1111
_diffrn_reflns_av_sigmaI/netI 0.1790
_diffrn_reflns_limit_h_max 5
_diffrn_reflns_limit_h_min -9
_diffrn_reflns_limit_k_max 13
_diffrn_reflns_limit_k_min -10
_diffrn_reflns_limit_l_max 15
_diffrn_reflns_limit_l_min -17
_diffrn_reflns_number 3461
_diffrn_reflns_theta_full 22.50
_diffrn_reflns_theta_max 22.50
_diffrn_reflns_theta_min 2.61
_exptl_absorpt_coefficient_mu 0.742
_exptl_absorpt_correction_T_max 0.9295
_exptl_absorpt_correction_T_min 0.9295
_exptl_absorpt_correction_type empirical
_exptl_crystal_density_diffrn 1.522
_exptl_crystal_density_method 'not measured'
_exptl_crystal_F_000 760
_exptl_crystal_size_max 0.10
_exptl_crystal_size_mid 0.10
_exptl_crystal_size_min 0.10
_refine_diff_density_max 0.404
_refine_diff_density_min -0.480
_refine_diff_density_rms 0.096
_refine_ls_extinction_method none
_refine_ls_goodness_of_fit_ref 1.062
_refine_ls_hydrogen_treatment constr
_refine_ls_matrix_type full
_refine_ls_number_parameters 217
_refine_ls_number_reflns 2080
_refine_ls_number_restraints 0
_refine_ls_restrained_S_all 1.062
_refine_ls_R_factor_all 0.1668
_refine_ls_R_factor_gt 0.0982
_refine_ls_shift/su_max 0.000
_refine_ls_shift/su_mean 0.000
_refine_ls_structure_factor_coef Fsqd
_refine_ls_weighting_details 'calc w=1/[\s^2^(Fo^2^)+(0.0234P)^2^+5.9646P] where P=(Fo^2^+2Fc^2^)/3'
_refine_ls_weighting_scheme calc
_refine_ls_wR_factor_gt 0.1396
_refine_ls_wR_factor_ref 0.1707
_reflns_number_gt 1166
_reflns_number_total 2080
_reflns_threshold_expression >2sigma(I)
_cod_data_source_file c1dt10918a.txt
_cod_data_source_block x101125-ii
_cod_original_cell_volume 1607(6)
_cod_original_sg_symbol_H-M P2(1)/c
_cod_database_code 7017513

loop_
_symmetry_equiv_pos_as_xyz
'x, y, z'
'-x, y+1/2, -z+1/2'
'-x, -y, -z'
'x, -y-1/2, z-1/2'

loop_
_atom_site_label
_atom_site_type_symbol
_atom_site_fract_x
_atom_site_fract_y
_atom_site_fract_z
_atom_site_U_iso_or_equiv
_atom_site_adp_type
_atom_site_occupancy
_atom_site_symmetry_multiplicity
_atom_site_calc_flag
_atom_site_refinement_flags
Cr52 Cr 0.9538(2) 0.17876(14) 0.40012(9) 0.0327(5) Uani 1 1 d .
C13 C 0.4645(12) 0.2048(8) 0.1464(6) 0.037(3) Uani 1 1 d .
H13A H 0.3638 0.1964 0.1661 0.045 Uiso 1 1 calc R
H13B H 0.4637 0.2762 0.1182 0.045 Uiso 1 1 calc R
O5 O 0.3586(9) 0.0655(6) 0.0445(4) 0.047(2) Uani 1 1 d .
O2 O 1.0685(8) 0.2024(6) 0.2330(4) 0.042(2) Uani 1 1 d .
C11 C 0.4340(11) 0.3126(9) 0.3152(6) 0.042(3) Uani 1 1 d .
H11A H 0.4347 0.3737 0.3539 0.062 Uiso 1 1 calc R
H11B H 0.4096 0.2455 0.3427 0.062 Uiso 1 1 calc R
H11C H 0.3548 0.3252 0.2650 0.062 Uiso 1 1 calc R
O3 O 0.8726(9) -0.0543(7) 0.3454(5) 0.048(2) Uani 1 1 d .
O6 O 0.6230(9) 0.0930(6) 0.0709(4) 0.049(2) Uani 1 1 d .
H6A H 0.6200 0.0439 0.0350 0.073 Uiso 1 1 calc R
O1 O 0.5293(9) 0.4637(6) 0.2035(5) 0.052(2) Uani 1 1 d .
C12 C 0.6024(12) 0.2023(8) 0.2245(5) 0.034(3) Uani 1 1 d .
H12A H 0.7030 0.2037 0.2040 0.041 Uiso 1 1 calc R
H12B H 0.5972 0.1332 0.2550 0.041 Uiso 1 1 calc R
O4 O 1.2902(10) 0.1083(7) 0.4742(5) 0.058(2) Uani 1 1 d .
C15 C 1.0244(11) 0.1950(8) 0.2982(6) 0.029(2) Uani 1 1 d .
C10 C 0.5994(12) 0.3019(8) 0.2892(5) 0.029(3) Uani 1 1 d .
C2 C 0.9696(13) 0.3370(9) 0.4717(6) 0.040(3) Uani 1 1 d .
H2A H 1.0709 0.3774 0.4832 0.048 Uiso 1 1 calc R
C4 C 0.8088(14) 0.1816(10) 0.5064(5) 0.043(3) Uani 1 1 d .
H4A H 0.8027 0.1150 0.5408 0.052 Uiso 1 1 calc R
C8 C 0.8077(12) 0.4296(8) 0.2416(6) 0.037(3) Uani 1 1 d .
H8A H 0.8193 0.4959 0.2087 0.044 Uiso 1 1 calc R
H8B H 0.8542 0.3681 0.2153 0.044 Uiso 1 1 calc R
C16 C 0.9019(13) 0.0366(10) 0.3696(6) 0.036(3) Uani 1 1 d .
C14 C 0.4801(14) 0.1145(9) 0.0828(6) 0.031(3) Uani 1 1 d .
C5 C 0.7014(13) 0.1945(9) 0.4263(5) 0.039(3) Uani 1 1 d .
H5A H 0.6224 0.1369 0.4064 0.047 Uiso 1 1 calc R
C6 C 0.7301(12) 0.2824(8) 0.3689(6) 0.034(3) Uani 1 1 d .
C1 C 0.8658(12) 0.3510(8) 0.3920(6) 0.035(3) Uani 1 1 d .
C17 C 1.1590(13) 0.1359(8) 0.4475(6) 0.032(3) Uani 1 1 d .
C3 C 0.9406(14) 0.2527(9) 0.5265(6) 0.044(3) Uani 1 1 d .
H3A H 1.0239 0.2341 0.5754 0.053 Uiso 1 1 calc R
C9 C 0.6350(12) 0.4075(8) 0.2404(6) 0.029(3) Uani 1 1 d .
C7 C 0.8963(13) 0.4451(8) 0.3346(6) 0.039(3) Uani 1 1 d .
H7A H 1.0099 0.4504 0.3347 0.047 Uiso 1 1 calc R
H7B H 0.8622 0.5140 0.3571 0.047 Uiso 1 1 calc R

loop_
_atom_site_aniso_label
_atom_site_aniso_U_11
_atom_site_aniso_U_22
_atom_site_aniso_U_33
_atom_site_aniso_U_23
_atom_site_aniso_U_13
_atom_site_aniso_U_12
Cr52 0.0457(11) 0.0309(9) 0.0184(8) -0.0017(9) -0.0025(7) 0.0051(10)
C13 0.040(7) 0.037(7) 0.034(6) -0.004(5) 0.007(5) 0.002(6)
O5 0.042(5) 0.052(5) 0.045(5) -0.022(4) 0.004(4) -0.011(4)
O2 0.060(5) 0.033(5) 0.032(4) 0.006(4) 0.004(4) 0.005(4)
C11 0.026(6) 0.054(8) 0.048(7) -0.009(6) 0.014(5) 0.009(7)
O3 0.048(6) 0.045(5) 0.049(5) -0.003(4) 0.002(4) 0.004(5)
O6 0.044(5) 0.056(5) 0.049(5) -0.029(4) 0.013(4) -0.008(5)
O1 0.047(5) 0.031(5) 0.070(6) 0.011(4) -0.010(4) 0.000(4)
C12 0.043(7) 0.032(7) 0.023(5) -0.005(5) -0.005(5) 0.014(6)
O4 0.041(5) 0.075(6) 0.051(5) -0.001(5) -0.012(4) 0.011(5)
C15 0.032(6) 0.030(6) 0.024(6) 0.011(5) 0.002(5) -0.002(6)
C10 0.044(7) 0.015(6) 0.025(5) -0.003(4) -0.002(5) -0.002(6)
C2 0.043(7) 0.035(7) 0.035(6) -0.016(6) -0.014(5) 0.008(6)
C4 0.075(9) 0.040(7) 0.019(6) 0.008(5) 0.018(6) 0.024(8)
C8 0.047(8) 0.029(6) 0.033(6) 0.001(5) 0.005(6) 0.005(6)
C16 0.046(8) 0.041(7) 0.020(6) -0.001(5) 0.002(5) 0.002(7)
C14 0.039(7) 0.035(7) 0.018(6) 0.001(5) 0.002(5) 0.006(6)
C5 0.059(8) 0.040(7) 0.021(6) -0.009(5) 0.011(5) -0.001(7)
C6 0.045(7) 0.034(7) 0.019(5) -0.009(5) -0.006(5) -0.009(6)
C1 0.038(7) 0.035(7) 0.029(6) -0.007(5) 0.000(5) 0.005(6)
C17 0.044(8) 0.036(7) 0.015(5) -0.015(5) -0.001(5) 0.003(6)
C3 0.064(9) 0.046(8) 0.023(6) -0.003(6) 0.009(6) 0.007(7)
C9 0.024(7) 0.030(6) 0.033(6) -0.017(5) 0.002(5) 0.009(6)
C7 0.044(8) 0.038(7) 0.032(6) -0.004(5) 0.001(5) 0.002(6)

loop_
_atom_type_symbol
_atom_type_description
_atom_type_scat_dispersion_real
_atom_type_scat_dispersion_imag
_atom_type_scat_source
C C 0.0033 0.0016 'International Tables Vol C Tables 4.2.6.8 and 6.1.1.4'
H H 0.0000 0.0000 'International Tables Vol C Tables 4.2.6.8 and 6.1.1.4'
N N 0.0061 0.0033 'International Tables Vol C Tables 4.2.6.8 and 6.1.1.4'
O O 0.0106 0.0060 'International Tables Vol C Tables 4.2.6.8 and 6.1.1.4'
Cr Cr 0.3209 0.6236 'International Tables Vol C Tables 4.2.6.8 and 6.1.1.4'

loop_
_geom_angle_atom_site_label_1
_geom_angle_atom_site_label_2
_geom_angle_atom_site_label_3
_geom_angle
C16 Cr52 C15 88.2(4)
C16 Cr52 C17 90.7(5)
C15 Cr52 C17 87.4(4)
C16 Cr52 C1 144.2(4)
C15 Cr52 C1 90.5(4)
C17 Cr52 C1 125.0(4)
C16 Cr52 C2 160.3(4)
C15 Cr52 C2 111.2(4)
C17 Cr52 C2 93.8(4)
C1 Cr52 C2 37.4(3)
C16 Cr52 C3 124.9(4)
C15 Cr52 C3 146.4(5)
C17 Cr52 C3 86.6(4)
C1 Cr52 C3 66.6(4)
C2 Cr52 C3 36.6(3)
C16 Cr52 C6 108.0(5)
C15 Cr52 C6 98.2(4)
C17 Cr52 C6 160.6(4)
C1 Cr52 C6 37.0(3)
C2 Cr52 C6 66.9(4)
C3 Cr52 C6 78.4(4)
C16 Cr52 C4 94.2(5)
C15 Cr52 C4 164.7(4)
C17 Cr52 C4 107.7(4)
C1 Cr52 C4 78.7(4)
C2 Cr52 C4 66.2(4)
C3 Cr52 C4 36.5(4)
C6 Cr52 C4 66.6(4)
C16 Cr52 C5 86.2(4)
C15 Cr52 C5 128.5(4)
C17 Cr52 C5 143.8(4)
C1 Cr52 C5 67.0(4)
C2 Cr52 C5 78.9(4)
C3 Cr52 C5 66.4(4)
C6 Cr52 C5 37.3(3)
C4 Cr52 C5 37.0(3)
C14 C13 C12 112.1(8)
C13 C12 C10 114.0(8)
O2 C15 Cr52 178.3(9)
C11 C10 C6 110.7(8)
C11 C10 C9 109.5(8)
C6 C10 C9 110.9(8)
C11 C10 C12 110.9(8)
C6 C10 C12 108.8(8)
C9 C10 C12 105.9(7)
C3 C2 C1 119.6(10)
C3 C2 Cr52 71.8(6)
C1 C2 Cr52 71.0(6)
C3 C4 C5 119.6(10)
C3 C4 Cr52 70.0(6)
C5 C4 Cr52 71.9(5)
C9 C8 C7 110.3(8)
O3 C16 Cr52 175.8(9)
O5 C14 O6 123.7(9)
O5 C14 C13 120.2(10)
O6 C14 C13 116.1(10)
C4 C5 C6 118.9(10)
C4 C5 Cr52 71.2(6)
C6 C5 Cr52 71.0(6)
C1 C6 C5 119.2(9)
C1 C6 C10 123.9(9)
C5 C6 C10 116.6(9)
C1 C6 Cr52 69.5(6)
C5 C6 Cr52 71.7(6)
C10 C6 Cr52 136.0(6)
C6 C1 C2 120.8(9)
C6 C1 C7 120.3(9)
C2 C1 C7 118.8(10)
C6 C1 Cr52 73.6(6)
C2 C1 Cr52 71.6(6)
C7 C1 Cr52 130.7(7)
O4 C17 Cr52 177.3(9)
C2 C3 C4 121.9(10)
C2 C3 Cr52 71.7(5)
C4 C3 Cr52 73.5(6)
O1 C9 C8 124.1(10)
O1 C9 C10 121.0(9)
C8 C9 C10 114.9(9)
C1 C7 C8 112.3(9)

loop_
_geom_bond_atom_site_label_1
_geom_bond_atom_site_label_2
_geom_bond_distance
Cr52 C16 1.817(12)
Cr52 C15 1.833(10)
Cr52 C17 1.851(11)
Cr52 C1 2.207(11)
Cr52 C2 2.215(10)
Cr52 C3 2.216(10)
Cr52 C6 2.261(11)
Cr52 C4 2.261(10)
Cr52 C5 2.270(11)
C13 C14 1.508(13)
C13 C12 1.550(12)
O5 C14 1.252(11)
O2 C15 1.166(9)
C11 C10 1.542(12)
O3 C16 1.174(12)
O6 C14 1.292(11)
O1 C9 1.195(11)
C12 C10 1.585(12)
O4 C17 1.172(12)
C10 C6 1.549(12)
C10 C9 1.549(13)
C2 C3 1.390(13)
C2 C1 1.419(13)
C4 C3 1.404(14)
C4 C5 1.437(13)
C8 C9 1.492(13)
C8 C7 1.546(13)
C5 C6 1.447(13)
C6 C1 1.417(13)
C1 C7 1.507(13)
